data_7239611
loop_
_publ_author_name
'Horiuchi, Sachio'
'Ishibashi, Shoji'
'Kobayashi, Kensuke'
'Kumai, Reiji'

_publ_section_title
;
 Coexistence of normal and inverse deuterium isotope effects in a
 phase-transition sequence of organic ferroelectrics
;
_journal_issue 68
_journal_name_full 'RSC Advances'
_journal_page_first 39662
_journal_paper_doi 10.1039/C9RA06489C
_journal_volume 9
_journal_year 2019
_chemical_absolute_configuration 'CHOOSE rm ad rmad syn or unk'
_chemical_formula_moiety 'C16 H10 I2 N2 O4'
_chemical_formula_sum 'C16 H10 I2 N2 O4'
_chemical_formula_weight 548.07
_space_group_crystal_system triclinic
_space_group_IT_number 1
_space_group_name_Hall 'P 1'
_space_group_name_H-M_alt 'P 1'
_atom_sites_solution_hydrogens geom
_atom_sites_solution_primary direct
_atom_sites_solution_secondary difmap
_audit_update_record
;
2019-10-24 deposited with the CCDC.	2019-11-22 downloaded from the CCDC.
;
_cell_angle_alpha 102.5857(7)
_cell_angle_beta 100.6515(7)
_cell_angle_gamma 107.6011(7)
_cell_formula_units_Z 2
_cell_length_a 8.3748(2)
_cell_length_b 9.6561(2)
_cell_length_c 11.1482(7)
_cell_measurement_reflns_used 33023
_cell_measurement_temperature 100
_cell_measurement_theta_max 72.14
_cell_measurement_theta_min 3.56
_cell_volume 807.64(6)
_computing_cell_refinement PROCESS-AUTO
_computing_data_collection PROCESS-AUTO
_computing_data_reduction PROCESS-AUTO
_computing_molecular_graphics 'CrystalStructure 4.3'
_computing_publication_material 'CrystalStructure 4.3 (Rigaku, 2019)'
_computing_structure_refinement 'SHELXL Version 2018/3 (Sheldrick, 2008)'
_computing_structure_solution 'SIR2004 (Burla, et al., 2005)'
_diffrn_ambient_temperature 100
_diffrn_measured_fraction_theta_full 0.743
_diffrn_measured_fraction_theta_max 0.673
_diffrn_measurement_device_type 'IPDSC (Rigaku)'
_diffrn_radiation_type synchrotron
_diffrn_radiation_wavelength 0.68691
_diffrn_reflns_av_R_equivalents 0.0146
_diffrn_reflns_av_unetI/netI 0.0126
_diffrn_reflns_Laue_measured_fraction_full 0.743
_diffrn_reflns_Laue_measured_fraction_max 0.673
_diffrn_reflns_limit_h_max 12
_diffrn_reflns_limit_h_min -12
_diffrn_reflns_limit_k_max 9
_diffrn_reflns_limit_k_min -8
_diffrn_reflns_limit_l_max 16
_diffrn_reflns_limit_l_min -16
_diffrn_reflns_number 12681
_diffrn_reflns_point_group_measured_fraction_full 0.709
_diffrn_reflns_point_group_measured_fraction_max 0.637
_diffrn_reflns_theta_full 24.340
_diffrn_reflns_theta_max 30.000
_diffrn_reflns_theta_min 3.562
_diffrn_standards_number 0
_exptl_absorpt_coefficient_mu 3.528
_exptl_absorpt_correction_T_max 1.000
_exptl_absorpt_correction_T_min 0.798
_exptl_absorpt_correction_type numerical
_exptl_absorpt_process_details 'NUMABS (Rigaku, 1999)'
_exptl_crystal_colour red
_exptl_crystal_density_diffrn 2.254
_exptl_crystal_density_method 'not measured'
_exptl_crystal_description plate
_exptl_crystal_F_000 516.00
_exptl_crystal_size_max 0.100
_exptl_crystal_size_mid 0.100
_exptl_crystal_size_min 0.100
_refine_diff_density_max 0.52
_refine_diff_density_min -0.61
_refine_ls_abs_structure_details
;
 Flack x determined using 3064 quotients [(I+)-(I-)]/[(I+)+(I-)]
 (Parsons, Flack and Wagner, Acta Cryst. B69 (2013) 249-259).
;
_refine_ls_abs_structure_Flack 0.293(19)
_refine_ls_extinction_method none
_refine_ls_goodness_of_fit_ref 1.026
_refine_ls_hydrogen_treatment constr
_refine_ls_number_parameters 433
_refine_ls_number_reflns 6647
_refine_ls_number_restraints 3
_refine_ls_R_factor_all 0.0160
_refine_ls_R_factor_gt 0.0160
_refine_ls_shift/su_max 0.002
_refine_ls_structure_factor_coef Fsqd
_refine_ls_weighting_details 'w = 1/[\s^2^(Fo^2^)+(0.0306P)^2^+0.3119P] where P=(Fo^2^+2Fc^2^)/3'
_refine_ls_weighting_scheme calc
_refine_ls_wR_factor_gt 0.0440
_refine_ls_wR_factor_ref 0.0441
_reflns_Friedel_coverage 0.894
_reflns_Friedel_fraction_full 0.676
_reflns_Friedel_fraction_max 0.602
_reflns_number_gt 6626
_reflns_number_total 6647
_reflns_threshold_expression F^2^>2.0\s(F^2^)
_cod_data_source_file c9ra06489c2.cif
_cod_data_source_block 100K_D22bpy-Dia
_cod_database_code 7239611

loop_
_symmetry_equiv_pos_site_id
_symmetry_equiv_pos_as_xyz
1 +X,+Y,+Z

loop_
_atom_site_label
_atom_site_type_symbol
_atom_site_fract_x
_atom_site_fract_y
_atom_site_fract_z
_atom_site_U_iso_or_equiv
_atom_site_adp_type
_atom_site_occupancy
_atom_site_site_symmetry_order
_atom_site_calc_flag
_atom_site_refinement_flags_posn
_atom_site_refinement_flags_adp
I1 I 0.58199(2) 1.00928(3) 0.68402(2) 0.01802(13) Uani 1 1 d . .
I2 I 0.01103(2) 0.41889(3) 0.84437(2) 0.01868(14) Uani 1 1 d . .
I3 I 0.55956(2) 0.49927(3) 0.66132(2) 0.01869(14) Uani 1 1 d . .
I4 I 0.03499(2) -0.07080(3) 0.87192(2) 0.01748(13) Uani 1 1 d . .
O1 O 0.2426(5) 0.7123(6) 0.5195(3) 0.0178(12) Uani 1 1 d . .
O2 O 0.0326(5) 0.4849(6) 0.5791(3) 0.0180(13) Uani 1 1 d . .
H2A H 0.037406 0.501725 0.510649 0.022 Uiso 1 1 calc R U
O3 O 0.3474(5) 0.7144(6) 1.0085(3) 0.0215(13) Uani 1 1 d . .
O4 O 0.5621(5) 0.9428(7) 0.9512(3) 0.0212(14) Uani 1 1 d . .
O5 O 0.0384(5) -0.0190(6) 0.5950(3) 0.0213(13) Uani 1 1 d . .
O6 O 0.2343(5) 0.1927(6) 0.5127(3) 0.0197(13) Uani 1 1 d . .
H6 H 0.151991 0.113343 0.474984 0.024 Uiso 1 1 calc R U
O7 O 0.5464(5) 0.4583(6) 0.9384(3) 0.0238(14) Uani 1 1 d . .
O8 O 0.3640(5) 0.2409(6) 1.0217(3) 0.0170(12) Uani 1 1 d . .
N1 N 0.6062(5) 1.0046(7) 0.1924(3) 0.0167(13) Uani 1 1 d . .
H1 H 0.583891 0.951017 0.114666 0.020 Uiso 1 1 calc R U
N2 N 1.0084(5) 0.9552(7) 0.3160(3) 0.0194(15) Uani 1 1 d . .
N3 N 0.5733(5) 0.4761(7) 0.2090(4) 0.0149(13) Uani 1 1 d . .
H3A H 0.532461 0.401518 0.140059 0.018 Uiso 1 1 calc R U
N4 N 0.9768(6) 0.4280(7) 0.3248(4) 0.0173(13) Uani 1 1 d . .
C1 C 0.7442(6) 1.0083(8) 0.2799(4) 0.0129(13) Uani 1 1 d . .
C2 C 0.5018(6) 1.0821(8) 0.2229(4) 0.0193(14) Uani 1 1 d . .
H2 H 0.408012 1.076108 0.159847 0.023 Uiso 1 1 calc R U
C3 C 0.5329(9) 1.1701(13) 0.3463(7) 0.0202(16) Uani 1 1 d . .
H3 H 0.461100 1.223093 0.367266 0.024 Uiso 1 1 calc R U
C4 C 0.6742(7) 1.1772(8) 0.4382(5) 0.0189(14) Uani 1 1 d . .
H4 H 0.699046 1.236964 0.521716 0.023 Uiso 1 1 calc R U
C5 C 0.7791(6) 1.0951(8) 0.4058(4) 0.0184(15) Uani 1 1 d . .
H5 H 0.872166 1.098284 0.467918 0.022 Uiso 1 1 calc R U
C6 C 0.8484(6) 0.9187(8) 0.2364(4) 0.0154(14) Uani 1 1 d . .
C7 C 1.1060(6) 0.8760(9) 0.2838(4) 0.0237(17) Uani 1 1 d . .
H7 H 1.213840 0.899895 0.340227 0.028 Uiso 1 1 calc R U
C8 C 1.0579(11) 0.7601(15) 0.1719(9) 0.0212(18) Uani 1 1 d . .
H8 H 1.133367 0.711258 0.150715 0.025 Uiso 1 1 calc R U
C9 C 0.8911(7) 0.7191(8) 0.0916(4) 0.0173(15) Uani 1 1 d . .
H9 H 0.852298 0.640027 0.016182 0.021 Uiso 1 1 calc R U
C10 C 0.7844(6) 0.7972(8) 0.1253(4) 0.0133(14) Uani 1 1 d . .
H10 H 0.671682 0.768853 0.074598 0.016 Uiso 1 1 calc R U
C11 C 0.7364(6) 0.5107(8) 0.2796(4) 0.0118(13) Uani 1 1 d . .
C12 C 0.4714(6) 0.5544(8) 0.2427(4) 0.0144(14) Uani 1 1 d . .
H12 H 0.360572 0.528812 0.189927 0.017 Uiso 1 1 calc R U
C13 C 0.5309(11) 0.6728(15) 0.3555(9) 0.0185(15) Uani 1 1 d . .
H13 H 0.460205 0.725469 0.380073 0.022 Uiso 1 1 calc R U
C14 C 0.6972(7) 0.7100(9) 0.4297(4) 0.0194(16) Uani 1 1 d . .
H14 H 0.739837 0.788121 0.505964 0.023 Uiso 1 1 calc R U
C15 C 0.8019(6) 0.6310(8) 0.3907(4) 0.0191(16) Uani 1 1 d . .
H15 H 0.915711 0.658948 0.439295 0.023 Uiso 1 1 calc R U
C16 C 0.8386(6) 0.4177(8) 0.2349(4) 0.0142(13) Uani 1 1 d . .
C17 C 1.0768(6) 0.3524(8) 0.2923(4) 0.0198(15) Uani 1 1 d . .
H17 H 1.174307 0.362762 0.354116 0.024 Uiso 1 1 calc R U
C18 C 1.0436(7) 0.2579(12) 0.1700(6) 0.0199(16) Uani 1 1 d . .
H18 H 1.118009 0.207238 0.149932 0.024 Uiso 1 1 calc R U
C19 C 0.8959(7) 0.2412(9) 0.0783(5) 0.0201(15) Uani 1 1 d . .
H19 H 0.866938 0.175571 -0.003466 0.024 Uiso 1 1 calc R U
C20 C 0.7928(6) 0.3237(8) 0.1108(4) 0.0154(13) Uani 1 1 d . .
H20 H 0.694987 0.316396 0.050866 0.018 Uiso 1 1 calc R U
C21 C 0.2739(6) 0.7203(8) 0.6351(4) 0.0118(15) Uani 1 1 d . .
C22 C 0.1584(6) 0.5953(9) 0.6726(4) 0.0147(16) Uani 1 1 d . .
C23 C 0.1789(7) 0.5921(9) 0.7947(5) 0.0164(17) Uani 1 1 d . .
C24 C 0.3174(7) 0.7117(9) 0.8965(4) 0.0182(17) Uani 1 1 d . .
C25 C 0.4415(6) 0.8415(8) 0.8603(4) 0.0138(16) Uani 1 1 d . .
C26 C 0.4127(7) 0.8380(9) 0.7326(4) 0.0132(16) Uani 1 1 d . .
C27 C 0.1563(7) 0.0862(8) 0.6799(5) 0.0126(15) Uani 1 1 d . .
C28 C 0.2673(6) 0.2110(9) 0.6375(4) 0.0124(15) Uani 1 1 d . .
C29 C 0.3990(6) 0.3328(8) 0.7208(4) 0.0138(16) Uani 1 1 d . .
C30 C 0.4341(6) 0.3489(9) 0.8567(5) 0.0171(17) Uani 1 1 d . .
C31 C 0.3232(6) 0.2214(8) 0.9026(4) 0.0149(16) Uani 1 1 d . .
C32 C 0.1931(7) 0.0974(9) 0.8119(4) 0.0157(17) Uani 1 1 d . .

loop_
_atom_site_aniso_label
_atom_site_aniso_U_11
_atom_site_aniso_U_22
_atom_site_aniso_U_33
_atom_site_aniso_U_23
_atom_site_aniso_U_13
_atom_site_aniso_U_12
I1 0.02071(18) 0.0157(4) 0.01912(17) 0.00660(18) 0.00802(13) 0.00586(18)
I2 0.02023(19) 0.0168(4) 0.02156(18) 0.0081(2) 0.00870(14) 0.00654(18)
I3 0.02053(19) 0.0147(4) 0.0221(2) 0.0066(2) 0.00774(14) 0.00593(18)
I4 0.01935(18) 0.0141(4) 0.01905(16) 0.00449(19) 0.00635(13) 0.00566(17)
O1 0.0222(16) 0.019(4) 0.0123(13) 0.0052(15) 0.0029(11) 0.0072(17)
O2 0.0225(17) 0.014(4) 0.0119(13) 0.0006(15) 0.0015(12) 0.0023(18)
O3 0.0228(16) 0.026(4) 0.0110(13) 0.0059(15) 0.0017(11) 0.0040(17)
O4 0.0220(17) 0.022(4) 0.0123(13) 0.0043(16) 0.0005(12) 0.0002(19)
O5 0.0225(15) 0.016(4) 0.0143(12) 0.0001(15) 0.0000(11) -0.0024(17)
O6 0.0211(16) 0.022(4) 0.0109(13) 0.0025(14) 0.0015(10) 0.0042(17)
O7 0.0230(16) 0.021(4) 0.0164(13) 0.0018(16) -0.0019(11) -0.0008(17)
O8 0.0193(15) 0.015(3) 0.0114(13) 0.0013(14) -0.0003(10) 0.0030(16)
N1 0.0165(15) 0.019(4) 0.0124(14) 0.0038(15) 0.0020(11) 0.0046(16)
N2 0.0174(15) 0.023(4) 0.0102(13) 0.0008(15) 0.0019(10) 0.0011(17)
N3 0.0149(15) 0.013(4) 0.0135(13) 0.0017(14) 0.0005(10) 0.0038(15)
N4 0.0175(15) 0.019(4) 0.0119(13) 0.0016(14) 0.0013(10) 0.0044(16)
C1 0.0176(16) 0.008(3) 0.0099(13) 0.0004(14) 0.0038(11) 0.0015(16)
C2 0.0198(17) 0.021(4) 0.0206(17) 0.0074(18) 0.0051(13) 0.0107(18)
C3 0.0201(17) 0.020(4) 0.026(2) 0.011(2) 0.0089(14) 0.0099(18)
C4 0.0231(18) 0.016(4) 0.0147(16) 0.0021(16) 0.0072(13) 0.0042(18)
C5 0.0194(16) 0.020(4) 0.0127(14) 0.0032(16) 0.0010(11) 0.0064(17)
C6 0.0148(15) 0.017(4) 0.0130(14) 0.0064(16) 0.0028(11) 0.0018(17)
C7 0.0168(17) 0.029(5) 0.0188(17) 0.007(2) 0.0004(13) 0.0028(19)
C8 0.024(3) 0.019(5) 0.0215(17) 0.003(2) 0.0096(17) 0.009(2)
C9 0.0191(18) 0.014(4) 0.0141(16) 0.0009(18) 0.0026(13) 0.0034(19)
C10 0.0192(17) 0.006(4) 0.0115(13) -0.0020(15) 0.0026(11) 0.0044(17)
C11 0.0170(16) 0.009(4) 0.0068(12) -0.0004(14) 0.0014(10) 0.0048(16)
C12 0.0147(16) 0.010(4) 0.0180(16) 0.0001(17) 0.0037(12) 0.0070(17)
C13 0.0161(18) 0.018(4) 0.0207(16) 0.0036(18) 0.0053(13) 0.0066(18)
C14 0.023(2) 0.014(5) 0.0167(17) 0.0003(19) 0.0045(14) 0.003(2)
C15 0.0176(16) 0.020(4) 0.0137(15) 0.0031(17) 0.0015(12) 0.0022(18)
C16 0.0132(14) 0.015(4) 0.0122(13) 0.0035(15) 0.0012(10) 0.0042(16)
C17 0.0178(15) 0.021(4) 0.0201(16) 0.0068(18) 0.0020(12) 0.0067(17)
C18 0.023(2) 0.019(4) 0.0189(16) 0.0041(17) 0.0094(16) 0.008(2)
C19 0.0185(16) 0.020(4) 0.0157(16) 0.0031(17) 0.0041(12) 0.0003(17)
C20 0.0199(16) 0.010(4) 0.0133(14) -0.0021(15) 0.0032(11) 0.0066(16)
C21 0.0171(19) 0.011(5) 0.0113(16) 0.0019(18) 0.0039(13) 0.012(2)
C22 0.0155(18) 0.017(5) 0.0114(17) 0.0022(19) 0.0024(13) 0.008(2)
C23 0.0164(19) 0.015(5) 0.0138(17) 0.0041(19) 0.0016(14) 0.002(2)
C24 0.017(2) 0.020(5) 0.0129(17) 0.005(2) 0.0030(14) 0.002(2)
C25 0.0185(19) 0.009(5) 0.0130(18) 0.0029(19) 0.0040(14) 0.004(2)
C26 0.0173(19) 0.015(5) 0.0107(16) 0.0034(19) 0.0060(14) 0.009(2)
C27 0.0186(19) 0.006(4) 0.0148(18) 0.0007(19) 0.0020(14) 0.009(2)
C28 0.0174(18) 0.010(4) 0.0137(15) 0.0028(17) 0.0051(12) 0.0108(19)
C29 0.0152(19) 0.013(5) 0.0139(16) 0.003(2) 0.0050(14) 0.006(2)
C30 0.0156(19) 0.019(5) 0.0125(17) 0.003(2) 0.0000(13) 0.003(2)
C31 0.0142(17) 0.013(4) 0.0130(16) 0.0018(18) 0.0000(12) 0.0019(19)
C32 0.016(2) 0.013(5) 0.0127(17) 0.001(2) -0.0014(14) 0.003(2)

loop_
_atom_type_symbol
_atom_type_description
_atom_type_scat_dispersion_real
_atom_type_scat_dispersion_imag
_atom_type_scat_source
C C 0.0019 0.0015
;
International Tables for Crystallography
(Vol. C, Tables 4.2.6.8 and 6.1.1.4)
;
H H 0.0000 0.0000
;
International Tables for Crystallography
(Vol. C, Table 6.1.1.4)
;
N N 0.0056 0.0031
;
International Tables for Crystallography
(Vol. C, Tables 4.2.6.8 and 6.1.1.4)
;
O O 0.0100 0.0057
;
International Tables for Crystallography
(Vol. C, Tables 4.2.6.8 and 6.1.1.4)
;
I I -0.4929 1.7142
;
International Tables for Crystallography
(Vol. C, Tables 4.2.6.8 and 6.1.1.4)
;

loop_
_geom_angle_atom_site_label_1
_geom_angle_atom_site_label_2
_geom_angle_atom_site_label_3
_geom_angle
C22 O2 H2A 109.5
C28 O6 H6 109.5
C1 N1 C2 122.4(4)
C1 N1 H1 118.8
C2 N1 H1 118.8
C7 N2 C6 118.6(5)
C11 N3 C12 122.3(5)
C11 N3 H3A 118.8
C12 N3 H3A 118.8
C17 N4 C16 118.8(4)
N1 C1 C5 118.4(6)
N1 C1 C6 117.8(4)
C5 C1 C6 123.7(5)
N1 C2 C3 120.9(5)
N1 C2 H2 119.6
C3 C2 H2 119.6
C2 C3 C4 118.2(7)
C2 C3 H3 120.9
C4 C3 H3 120.9
C3 C4 C5 120.2(6)
C3 C4 H4 119.9
C5 C4 H4 119.9
C4 C5 C1 119.8(5)
C4 C5 H5 120.1
C1 C5 H5 120.1
N2 C6 C10 121.2(6)
N2 C6 C1 115.9(5)
C10 C6 C1 122.8(4)
N2 C7 C8 124.1(6)
N2 C7 H7 117.9
C8 C7 H7 117.9
C7 C8 C9 117.4(8)
C7 C8 H8 121.3
C9 C8 H8 121.3
C10 C9 C8 119.5(6)
C10 C9 H9 120.3
C8 C9 H9 120.3
C9 C10 C6 119.0(4)
C9 C10 H10 120.5
C6 C10 H10 120.5
N3 C11 C15 118.7(6)
N3 C11 C16 118.4(4)
C15 C11 C16 122.9(4)
N3 C12 C13 120.6(6)
N3 C12 H12 119.7
C13 C12 H12 119.7
C14 C13 C12 118.2(9)
C14 C13 H13 120.9
C12 C13 H13 120.9
C13 C14 C15 120.2(7)
C13 C14 H14 119.9
C15 C14 H14 119.9
C11 C15 C14 120.0(5)
C11 C15 H15 120.0
C14 C15 H15 120.0
N4 C16 C20 122.2(6)
N4 C16 C11 115.0(4)
C20 C16 C11 122.8(4)
N4 C17 C18 123.2(5)
N4 C17 H17 118.4
C18 C17 H17 118.4
C17 C18 C19 118.1(7)
C17 C18 H18 120.9
C19 C18 H18 120.9
C20 C19 C18 119.0(6)
C20 C19 H19 120.5
C18 C19 H19 120.5
C19 C20 C16 118.6(5)
C19 C20 H20 120.7
C16 C20 H20 120.7
O1 C21 C26 124.7(5)
O1 C21 C22 117.2(5)
C26 C21 C22 118.1(4)
O2 C22 C23 120.7(6)
O2 C22 C21 116.7(4)
C23 C22 C21 122.6(6)
C22 C23 C24 120.7(6)
C22 C23 I2 121.6(5)
C24 C23 I2 117.7(3)
O3 C24 C23 124.5(5)
O3 C24 C25 117.5(5)
C23 C24 C25 118.0(4)
O4 C25 C26 125.4(6)
O4 C25 C24 116.2(4)
C26 C25 C24 118.4(5)
C25 C26 C21 122.3(5)
C25 C26 I1 118.3(4)
C21 C26 I1 119.4(3)
O5 C27 C32 125.1(6)
O5 C27 C28 116.3(4)
C32 C27 C28 118.5(5)
O6 C28 C29 121.0(5)
O6 C28 C27 116.7(5)
C29 C28 C27 122.2(4)
C28 C29 C30 119.9(5)
C28 C29 I3 122.2(4)
C30 C29 I3 117.9(4)
O7 C30 C29 123.9(6)
O7 C30 C31 117.3(4)
C29 C30 C31 118.8(5)
O8 C31 C32 126.2(5)
O8 C31 C30 115.4(5)
C32 C31 C30 118.4(4)
C31 C32 C27 122.1(5)
C31 C32 I4 119.0(3)
C27 C32 I4 118.7(4)

loop_
_geom_bond_atom_site_label_1
_geom_bond_atom_site_label_2
_geom_bond_distance
I1 C26 2.072(6)
I2 C23 2.086(6)
I3 C29 2.078(6)
I4 C32 2.083(6)
O1 C21 1.247(5)
O2 C22 1.328(6)
O2 H2A 0.8200
O3 C24 1.220(5)
O4 C25 1.263(6)
O5 C27 1.238(6)
O6 C28 1.328(5)
O6 H6 0.8200
O7 C30 1.222(6)
O8 C31 1.265(5)
N1 C1 1.353(6)
N1 C2 1.355(9)
N1 H1 0.8600
N2 C7 1.322(10)
N2 C6 1.358(6)
N3 C11 1.345(6)
N3 C12 1.351(9)
N3 H3A 0.8600
N4 C17 1.315(10)
N4 C16 1.346(6)
C1 C5 1.395(7)
C1 C6 1.475(8)
C2 C3 1.381(10)
C2 H2 0.9300
C3 C4 1.388(10)
C3 H3 0.9300
C4 C5 1.394(10)
C4 H4 0.9300
C5 H5 0.9300
C6 C10 1.392(7)
C7 C8 1.380(12)
C7 H7 0.9300
C8 C9 1.399(11)
C8 H8 0.9300
C9 C10 1.385(10)
C9 H9 0.9300
C10 H10 0.9300
C11 C15 1.386(8)
C11 C16 1.488(8)
C12 C13 1.391(12)
C12 H12 0.9300
C13 C14 1.377(11)
C13 H13 0.9300
C14 C15 1.393(11)
C14 H14 0.9300
C15 H15 0.9300
C16 C20 1.389(7)
C17 C18 1.391(10)
C17 H17 0.9300
C18 C19 1.393(8)
C18 H18 0.9300
C19 C20 1.385(10)
C19 H19 0.9300
C20 H20 0.9300
C21 C26 1.421(7)
C21 C22 1.494(9)
C22 C23 1.348(6)
C23 C24 1.449(7)
C24 C25 1.550(9)
C25 C26 1.391(6)
C27 C32 1.419(6)
C27 C28 1.508(9)
C28 C29 1.350(8)
C29 C30 1.454(6)
C30 C31 1.548(9)
C31 C32 1.385(7)

loop_
_geom_torsion_atom_site_label_1
_geom_torsion_atom_site_label_2
_geom_torsion_atom_site_label_3
_geom_torsion_atom_site_label_4
_geom_torsion
C2 N1 C1 C5 0.1(8)
C2 N1 C1 C6 179.6(5)
C1 N1 C2 C3 0.3(10)
N1 C2 C3 C4 0.2(11)
C2 C3 C4 C5 -1.0(10)
C3 C4 C5 C1 1.5(9)
N1 C1 C5 C4 -1.0(9)
C6 C1 C5 C4 179.6(5)
C7 N2 C6 C10 2.3(8)
C7 N2 C6 C1 178.1(5)
N1 C1 C6 N2 163.4(5)
C5 C1 C6 N2 -17.2(7)
N1 C1 C6 C10 -20.9(7)
C5 C1 C6 C10 158.6(6)
C6 N2 C7 C8 1.9(10)
N2 C7 C8 C9 -3.8(13)
C7 C8 C9 C10 1.5(13)
C8 C9 C10 C6 2.4(10)
N2 C6 C10 C9 -4.4(8)
C1 C6 C10 C9 -180.0(5)
C12 N3 C11 C15 0.0(8)
C12 N3 C11 C16 179.9(5)
C11 N3 C12 C13 -1.9(10)
N3 C12 C13 C14 1.6(12)
C12 C13 C14 C15 0.6(13)
N3 C11 C15 C14 2.2(9)
C16 C11 C15 C14 -177.7(5)
C13 C14 C15 C11 -2.5(10)
C17 N4 C16 C20 3.5(9)
C17 N4 C16 C11 -178.2(5)
N3 C11 C16 N4 -161.7(6)
C15 C11 C16 N4 18.3(7)
N3 C11 C16 C20 16.6(7)
C15 C11 C16 C20 -163.5(6)
C16 N4 C17 C18 -2.2(10)
N4 C17 C18 C19 -0.9(11)
C17 C18 C19 C20 2.7(11)
C18 C19 C20 C16 -1.5(10)
N4 C16 C20 C19 -1.7(9)
C11 C16 C20 C19 -179.8(5)
O1 C21 C22 O2 0.7(9)
C26 C21 C22 O2 -178.4(5)
O1 C21 C22 C23 -179.6(6)
C26 C21 C22 C23 1.4(9)
O2 C22 C23 C24 179.3(7)
C21 C22 C23 C24 -0.5(10)
O2 C22 C23 I2 -1.9(9)
C21 C22 C23 I2 178.3(5)
C22 C23 C24 O3 -177.7(7)
I2 C23 C24 O3 3.5(10)
C22 C23 C24 C25 -0.7(10)
I2 C23 C24 C25 -179.5(5)
O3 C24 C25 O4 -1.9(10)
C23 C24 C25 O4 -179.1(6)
O3 C24 C25 C26 178.1(6)
C23 C24 C25 C26 0.9(9)
O4 C25 C26 C21 -179.9(8)
C24 C25 C26 C21 0.1(9)
O4 C25 C26 I1 1.2(9)
C24 C25 C26 I1 -178.7(5)
O1 C21 C26 C25 179.9(7)
C22 C21 C26 C25 -1.2(9)
O1 C21 C26 I1 -1.3(9)
C22 C21 C26 I1 177.7(5)
O5 C27 C28 O6 -3.4(9)
C32 C27 C28 O6 176.8(6)
O5 C27 C28 C29 179.3(6)
C32 C27 C28 C29 -0.5(9)
O6 C28 C29 C30 -179.0(6)
C27 C28 C29 C30 -1.8(9)
O6 C28 C29 I3 -0.3(9)
C27 C28 C29 I3 176.9(5)
C28 C29 C30 O7 -177.2(7)
I3 C29 C30 O7 4.1(9)
C28 C29 C30 C31 2.4(9)
I3 C29 C30 C31 -176.4(5)
O7 C30 C31 O8 -2.2(10)
C29 C30 C31 O8 178.2(6)
O7 C30 C31 C32 178.9(7)
C29 C30 C31 C32 -0.7(9)
O8 C31 C32 C27 179.6(7)
C30 C31 C32 C27 -1.6(10)
O8 C31 C32 I4 4.0(10)
C30 C31 C32 I4 -177.3(5)
O5 C27 C32 C31 -177.5(7)
C28 C27 C32 C31 2.2(9)
O5 C27 C32 I4 -1.8(10)
C28 C27 C32 I4 177.9(5)
